data_4333505
loop_
_publ_author_name
'Sarkar, Bijay'
'Wen, Sung-Yin'
'Wang, Jyun-Hua'
'Chiou, Ling-Song'
'Liao, Ping-Kuei'
'Santra, Bidyut Kumar'
'Wang, Ju-Chun'
'Liu, C. W.'

_publ_section_title
;
 Conjugate Base of a Secondary Phosphine Selenide [P(Se)(O^i^Pr)~2~]^-^
 as the Bridging Unit for the Construction of Heterometallic
 Fe(II)--Hg(II)/Cd(II) Complexes
;
_journal_coden_ASTM INOCAJ
_journal_issue 12
_journal_name_full 'Inorganic Chemistry'
_journal_page_first 5129
_journal_page_last 5140
_journal_paper_doi 10.1021/ic8024556
_journal_volume 48
_journal_year 2009
_chemical_formula_sum 'C26 H38 Fe2 Hg I2 O8 P2 Se2'
_chemical_formula_weight 1264.51
_space_group_IT_number 2
_symmetry_cell_setting triclinic
_symmetry_space_group_name_Hall '-P 1'
_symmetry_space_group_name_H-M 'P -1'
_atom_sites_solution_hydrogens geom
_atom_sites_solution_primary direct
_atom_sites_solution_secondary difmap
_audit_creation_method SHELXL-97
_cell_angle_alpha 70.113(2)
_cell_angle_beta 89.403(2)
_cell_angle_gamma 75.863(2)
_cell_formula_units_Z 4
_cell_length_a 14.5017(8)
_cell_length_b 16.9017(9)
_cell_length_c 18.8419(10)
_cell_measurement_reflns_used 3233
_cell_measurement_temperature 298(2)
_cell_measurement_theta_max 19.95
_cell_measurement_theta_min 2.20
_cell_volume 4197.9(4)
_computing_cell_refinement 'Bruker SMART'
_computing_data_collection 'Bruker SMART'
_computing_data_reduction 'Bruker SAINT'
_computing_molecular_graphics 'Bruker SHELXTL'
_computing_publication_material 'Bruker SHELXTL'
_computing_structure_refinement 'SHELXL-97 (Sheldrick, 2008)'
_computing_structure_solution 'SHELXS-97 (Sheldrick, 2008)'
_diffrn_ambient_temperature 298(2)
_diffrn_measured_fraction_theta_full 0.992
_diffrn_measured_fraction_theta_max 0.992
_diffrn_measurement_device_type 'CCD area detector'
_diffrn_measurement_method 'phi and omega scans'
_diffrn_radiation_monochromator graphite
_diffrn_radiation_source 'fine-focus sealed tube'
_diffrn_radiation_type MoK\a
_diffrn_radiation_wavelength 0.71073
_diffrn_reflns_av_R_equivalents 0.0607
_diffrn_reflns_av_sigmaI/netI 0.1232
_diffrn_reflns_limit_h_max 17
_diffrn_reflns_limit_h_min -17
_diffrn_reflns_limit_k_max 20
_diffrn_reflns_limit_k_min -14
_diffrn_reflns_limit_l_max 22
_diffrn_reflns_limit_l_min -20
_diffrn_reflns_number 25567
_diffrn_reflns_theta_full 25.00
_diffrn_reflns_theta_max 25.00
_diffrn_reflns_theta_min 1.45
_exptl_absorpt_coefficient_mu 7.648
_exptl_absorpt_correction_T_max 0.4561
_exptl_absorpt_correction_T_min 0.1871
_exptl_absorpt_correction_type multi-scan
_exptl_absorpt_process_details SADABS
_exptl_crystal_colour colourless
_exptl_crystal_density_diffrn 2.001
_exptl_crystal_density_method 'not measured'
_exptl_crystal_description plate
_exptl_crystal_F_000 2376
_exptl_crystal_size_max 0.30
_exptl_crystal_size_mid 0.10
_exptl_crystal_size_min 0.10
_refine_diff_density_max 1.337
_refine_diff_density_min -0.835
_refine_diff_density_rms 0.139
_refine_ls_extinction_method none
_refine_ls_goodness_of_fit_ref 1.027
_refine_ls_hydrogen_treatment constr
_refine_ls_matrix_type full
_refine_ls_number_parameters 735
_refine_ls_number_reflns 14669
_refine_ls_number_restraints 4
_refine_ls_restrained_S_all 1.027
_refine_ls_R_factor_all 0.1431
_refine_ls_R_factor_gt 0.0605
_refine_ls_shift/su_max 0.001
_refine_ls_shift/su_mean 0.000
_refine_ls_structure_factor_coef Fsqd
_refine_ls_weighting_details 'calc w=1/[\s^2^(Fo^2^)+(0.0000P)^2^+0.0000P] where P=(Fo^2^+2Fc^2^)/3'
_refine_ls_weighting_scheme calc
_refine_ls_wR_factor_gt 0.1036
_refine_ls_wR_factor_ref 0.1155
_reflns_number_gt 7135
_reflns_number_total 14669
_reflns_threshold_expression >2sigma(I)
_cod_data_source_file ic8024556sup1.cif
_cod_data_source_block 4
_cod_depositor_comments
;
The following automatic conversions were performed:

'_symmetry_cell_setting' value 'Triclinic' changed to 'triclinic'
according to /home/saulius/struct/CIF-dictionaries/cif_core.dic
dictionary named 'cif_core.dic' version 2.4.2 from 2011-04-26.

Automatic conversion script
Id: cif_fix_values 1891 2012-01-12 08:04:46Z andrius 
;
_cod_original_sg_symbol_H-M P-1
_cod_database_code 4333505

loop_
_symmetry_equiv_pos_as_xyz
'x, y, z'
'-x, -y, -z'

loop_
_atom_site_label
_atom_site_type_symbol
_atom_site_fract_x
_atom_site_fract_y
_atom_site_fract_z
_atom_site_U_iso_or_equiv
_atom_site_adp_type
_atom_site_occupancy
_atom_site_symmetry_multiplicity
_atom_site_calc_flag
_atom_site_refinement_flags
I1 I 0.24828(8) 0.52056(7) 1.11464(5) 0.1086(4) Uani 1 1 d .
I2 I 0.22437(8) 0.80548(8) 1.04463(6) 0.1131(4) Uani 1 1 d .
I3 I 0.72530(8) 0.80955(7) 0.27298(5) 0.1054(4) Uani 1 1 d .
I4 I 0.74729(9) 0.52414(7) 0.37481(6) 0.1086(4) Uani 1 1 d .
Fe1 Fe -0.19892(12) 0.67479(10) 1.03864(9) 0.0588(4) Uani 1 1 d .
Fe2 Fe 0.40485(12) 0.70438(11) 0.70668(8) 0.0594(5) Uani 1 1 d .
Fe4 Fe 0.30628(12) 0.67628(10) 0.35476(9) 0.0600(5) Uani 1 1 d .
Fe3 Fe 0.90074(13) 0.70463(12) 0.67071(9) 0.0701(5) Uani 1 1 d .
Hg1 Hg 0.18704(3) 0.68032(3) 0.99855(3) 0.06586(16) Uani 1 1 d .
Hg2 Hg 0.68611(4) 0.68400(3) 0.39431(3) 0.06892(17) Uani 1 1 d .
Se1 Se 0.02016(9) 0.68318(10) 0.94102(8) 0.0820(4) Uani 1 1 d .
Se2 Se 0.26195(10) 0.65390(9) 0.87029(7) 0.0784(4) Uani 1 1 d .
Se3 Se 0.76341(9) 0.65208(8) 0.53807(7) 0.0728(4) Uani 1 1 d .
Se4 Se 0.51680(9) 0.69333(11) 0.44855(7) 0.0913(5) Uani 1 1 d .
P1 P -0.0848(2) 0.74145(19) 1.00431(16) 0.0503(8) Uani 1 1 d .
P2 P 0.3502(2) 0.7349(2) 0.80613(17) 0.0552(8) Uani 1 1 d .
P3 P 0.8465(2) 0.7367(2) 0.55307(16) 0.0589(9) Uani 1 1 d .
P4 P 0.4133(2) 0.7498(2) 0.35078(16) 0.0572(8) Uani 1 1 d .
O1 O -0.0223(5) 0.7469(5) 1.0687(4) 0.079(2) Uani 1 1 d .
O2 O -0.1353(5) 0.8380(5) 0.9523(4) 0.074(2) Uani 1 1 d .
O3 O 0.4407(6) 0.7257(6) 0.8561(5) 0.099(3) Uani 1 1 d .
O4 O 0.2956(7) 0.8330(5) 0.7790(5) 0.093(3) Uani 1 1 d D
O5 O 0.9361(6) 0.7369(7) 0.5050(5) 0.100(3) Uani 1 1 d .
O6 O 0.7853(6) 0.8364(5) 0.5260(5) 0.089(3) Uani 1 1 d .
O7 O 0.3562(6) 0.8416(5) 0.3458(5) 0.079(2) Uani 1 1 d .
O8 O 0.4780(5) 0.7602(6) 0.2816(4) 0.082(3) Uani 1 1 d .
O9 O -0.2579(7) 0.7269(7) 0.8813(5) 0.107(3) Uani 1 1 d .
O10 O -0.3236(7) 0.8305(7) 1.0538(6) 0.107(4) Uani 1 1 d .
O11 O 0.4696(9) 0.8623(7) 0.6569(7) 0.145(5) Uani 1 1 d .
O12 O 0.2188(9) 0.7787(9) 0.6292(6) 0.157(5) Uani 1 1 d .
O13 O 0.7091(9) 0.7616(10) 0.7092(6) 0.167(6) Uani 1 1 d .
O14 O 0.9451(11) 0.8722(9) 0.6284(8) 0.181(6) Uani 1 1 d .
O15 O 0.1734(6) 0.8284(6) 0.2477(5) 0.093(3) Uani 1 1 d .
O16 O 0.2370(7) 0.7202(7) 0.4854(5) 0.107(3) Uani 1 1 d .
C1 C -0.0573(9) 0.7670(10) 1.1358(7) 0.085(4) Uani 1 1 d .
H1A H -0.1200 0.7552 1.1452 0.102 Uiso 1 1 calc R
C2 C 0.0168(12) 0.7033(11) 1.2010(8) 0.142(7) Uani 1 1 d .
H2A H -0.0017 0.7112 1.2477 0.213 Uiso 1 1 calc R
H2B H 0.0783 0.7145 1.1910 0.213 Uiso 1 1 calc R
H2C H 0.0199 0.6445 1.2049 0.213 Uiso 1 1 calc R
C3 C -0.0633(12) 0.8575(10) 1.1266(9) 0.131(7) Uani 1 1 d .
H3A H -0.1108 0.8953 1.0865 0.197 Uiso 1 1 calc R
H3B H -0.0026 0.8696 1.1143 0.197 Uiso 1 1 calc R
H3C H -0.0803 0.8671 1.1729 0.197 Uiso 1 1 calc R
C4 C -0.0933(11) 0.8966(10) 0.8943(9) 0.105(5) Uani 1 1 d .
H4A H -0.0274 0.8662 0.8911 0.125 Uiso 1 1 calc R
C5 C -0.1432(18) 0.9219(16) 0.8245(11) 0.272(17) Uani 1 1 d .
H5A H -0.1377 0.8720 0.8097 0.408 Uiso 1 1 calc R
H5B H -0.1173 0.9640 0.7875 0.408 Uiso 1 1 calc R
H5C H -0.2092 0.9472 0.8281 0.408 Uiso 1 1 calc R
C6 C -0.092(2) 0.9723(13) 0.9173(12) 0.261(16) Uani 1 1 d .
H6A H -0.0639 1.0119 0.8796 0.391 Uiso 1 1 calc R
H6B H -0.0552 0.9523 0.9650 0.391 Uiso 1 1 calc R
H6C H -0.1561 1.0016 0.9222 0.391 Uiso 1 1 calc R
C7 C 0.4825(19) 0.8101(17) 0.9179(14) 0.254(13) Uiso 1 1 d .
H7A H 0.4910 0.8240 0.9623 0.381 Uiso 1 1 calc R
H7B H 0.4326 0.8551 0.8839 0.381 Uiso 1 1 calc R
H7C H 0.5408 0.8056 0.8932 0.381 Uiso 1 1 calc R
C8 C 0.487(2) 0.6357(18) 0.9804(16) 0.275(17) Uiso 1 1 d .
H8A H 0.4971 0.6257 1.0333 0.413 Uiso 1 1 calc R
H8B H 0.5460 0.6118 0.9624 0.413 Uiso 1 1 calc R
H8C H 0.4395 0.6082 0.9728 0.413 Uiso 1 1 calc R
C9 C 0.457(2) 0.727(2) 0.9396(15) 0.249(16) Uani 1 1 d .
H9A H 0.3911 0.7421 0.9538 0.299 Uiso 1 1 calc R
C10 C 0.2028(13) 0.8809(13) 0.8072(12) 0.161(8) Uiso 1 1 d D
H10A H 0.1931 0.8425 0.8574 0.193 Uiso 1 1 calc R
C11 C 0.2344(17) 0.9493(16) 0.8161(13) 0.241(12) Uiso 1 1 d .
H11A H 0.1831 0.9869 0.8310 0.361 Uiso 1 1 calc R
H11B H 0.2551 0.9818 0.7690 0.361 Uiso 1 1 calc R
H11C H 0.2867 0.9260 0.8544 0.361 Uiso 1 1 calc R
C12 C 0.1245(18) 0.8926(15) 0.7564(13) 0.233(11) Uiso 1 1 d .
H12A H 0.0667 0.9213 0.7722 0.350 Uiso 1 1 calc R
H12B H 0.1196 0.8369 0.7566 0.350 Uiso 1 1 calc R
H12C H 0.1344 0.9274 0.7062 0.350 Uiso 1 1 calc R
C13 C 0.9441(10) 0.7284(14) 0.4314(8) 0.117(6) Uani 1 1 d .
H13A H 0.8802 0.7368 0.4089 0.140 Uiso 1 1 calc R
C14 C 1.0018(15) 0.6402(14) 0.4401(11) 0.183(10) Uani 1 1 d .
H14A H 0.9697 0.5980 0.4696 0.274 Uiso 1 1 calc R
H14B H 1.0629 0.6301 0.4653 0.274 Uiso 1 1 calc R
H14C H 1.0102 0.6351 0.3911 0.274 Uiso 1 1 calc R
C15 C 0.9885(12) 0.8023(13) 0.3815(9) 0.170(9) Uani 1 1 d .
H15A H 0.9478 0.8579 0.3778 0.254 Uiso 1 1 calc R
H15B H 0.9948 0.7989 0.3318 0.254 Uiso 1 1 calc R
H15C H 1.0502 0.7956 0.4041 0.254 Uiso 1 1 calc R
C16 C 0.7193(13) 0.8804(10) 0.4617(8) 0.105(5) Uani 1 1 d .
H16A H 0.7231 0.8456 0.4289 0.126 Uiso 1 1 calc R
C17 C 0.7514(15) 0.9619(12) 0.4231(9) 0.176(9) Uani 1 1 d .
H17A H 0.8133 0.9468 0.4055 0.264 Uiso 1 1 calc R
H17B H 0.7545 0.9911 0.4583 0.264 Uiso 1 1 calc R
H17C H 0.7068 0.9996 0.3809 0.264 Uiso 1 1 calc R
C18 C 0.6243(13) 0.8981(11) 0.4882(11) 0.159(8) Uani 1 1 d .
H18A H 0.6054 0.8447 0.5090 0.238 Uiso 1 1 calc R
H18B H 0.5798 0.9376 0.4465 0.238 Uiso 1 1 calc R
H18C H 0.6250 0.9237 0.5264 0.238 Uiso 1 1 calc R
C19 C 0.309(2) 0.948(2) 0.4044(18) 0.44(3) Uiso 1 1 d D
H19A H 0.2925 0.9096 0.4506 0.655 Uiso 1 1 calc R
H19B H 0.2560 0.9690 0.3669 0.655 Uiso 1 1 calc R
H19C H 0.3234 0.9964 0.4136 0.655 Uiso 1 1 calc R
C20 C 0.3945(15) 0.8998(12) 0.3767(11) 0.168(8) Uiso 1 1 d D
H20A H 0.4490 0.8695 0.4145 0.201 Uiso 1 1 calc R
C21 C 0.4127(15) 0.9714(13) 0.3087(11) 0.211(10) Uiso 1 1 d D
H21A H 0.4617 0.9471 0.2818 0.317 Uiso 1 1 calc R
H21B H 0.4328 1.0130 0.3250 0.317 Uiso 1 1 calc R
H21C H 0.3551 0.9998 0.2759 0.317 Uiso 1 1 calc R
C22 C 0.4470(11) 0.7799(12) 0.2050(8) 0.104(5) Uani 1 1 d .
H22A H 0.3847 0.7673 0.2032 0.125 Uiso 1 1 calc R
C23 C 0.5204(13) 0.7179(12) 0.1758(8) 0.152(7) Uani 1 1 d .
H23A H 0.5212 0.6588 0.2049 0.227 Uiso 1 1 calc R
H23B H 0.5826 0.7269 0.1808 0.227 Uiso 1 1 calc R
H23C H 0.5033 0.7295 0.1235 0.227 Uiso 1 1 calc R
C24 C 0.4365(14) 0.8758(13) 0.1612(9) 0.170(9) Uani 1 1 d .
H24A H 0.3869 0.9101 0.1806 0.255 Uiso 1 1 calc R
H24B H 0.4205 0.8880 0.1086 0.255 Uiso 1 1 calc R
H24C H 0.4956 0.8900 0.1668 0.255 Uiso 1 1 calc R
C25 C -0.2325(9) 0.7064(8) 0.9440(7) 0.071(4) Uani 1 1 d .
C26 C -0.2730(10) 0.7711(9) 1.0485(7) 0.072(4) Uani 1 1 d .
C27 C -0.171(2) 0.5961(12) 1.1519(10) 0.130(8) Uani 1 1 d .
H27A H -0.1652 0.6162 1.1942 0.156 Uiso 1 1 calc R
C28 C -0.2536(17) 0.5863(10) 1.1252(12) 0.130(7) Uani 1 1 d .
H28A H -0.3162 0.5997 1.1447 0.157 Uiso 1 1 calc R
C29 C -0.2348(16) 0.5559(9) 1.0637(10) 0.107(5) Uani 1 1 d .
H29A H -0.2798 0.5417 1.0346 0.128 Uiso 1 1 calc R
C30 C -0.1372(15) 0.5460(8) 1.0568(10) 0.106(6) Uani 1 1 d .
H30A H -0.1008 0.5233 1.0206 0.127 Uiso 1 1 calc R
C31 C -0.0984(15) 0.5683(10) 1.1132(12) 0.116(7) Uani 1 1 d .
H31A H -0.0310 0.5649 1.1226 0.139 Uiso 1 1 calc R
C32 C 0.4448(11) 0.8000(10) 0.6756(8) 0.092(5) Uani 1 1 d .
C33 C 0.2922(11) 0.7470(10) 0.6603(9) 0.098(5) Uani 1 1 d .
C34 C 0.4090(11) 0.5748(9) 0.7245(10) 0.094(5) Uani 1 1 d .
H34A H 0.3548 0.5486 0.7356 0.113 Uiso 1 1 calc R
C35 C 0.4374(13) 0.6118(9) 0.6539(8) 0.092(5) Uani 1 1 d .
H35A H 0.4060 0.6169 0.6061 0.111 Uiso 1 1 calc R
C36 C 0.5186(12) 0.6391(9) 0.6605(8) 0.090(5) Uani 1 1 d .
H36A H 0.5545 0.6663 0.6188 0.108 Uiso 1 1 calc R
C37 C 0.5398(10) 0.6211(10) 0.7381(10) 0.103(5) Uani 1 1 d .
H37A H 0.5941 0.6321 0.7604 0.123 Uiso 1 1 calc R
C38 C 0.4730(12) 0.5781(8) 0.7783(8) 0.088(5) Uani 1 1 d .
H38A H 0.4716 0.5547 0.8335 0.106 Uiso 1 1 calc R
C39 C 0.7865(12) 0.7398(12) 0.6923(8) 0.110(6) Uani 1 1 d .
C40 C 0.9263(14) 0.8063(12) 0.6458(10) 0.135(8) Uani 1 1 d .
C41 C 0.9787(14) 0.5863(10) 0.6710(8) 0.103(5) Uani 1 1 d .
H41A H 0.9783 0.5665 0.6279 0.124 Uiso 1 1 calc R
C42 C 1.0411(11) 0.6357(11) 0.6812(9) 0.102(5) Uani 1 1 d .
H42A H 1.0914 0.6528 0.6489 0.122 Uiso 1 1 calc R
C43 C 1.0203(12) 0.6492(11) 0.7495(9) 0.111(6) Uani 1 1 d .
H43A H 1.0517 0.6808 0.7726 0.133 Uiso 1 1 calc R
C44 C 0.9451(13) 0.6125(9) 0.7780(8) 0.100(5) Uani 1 1 d .
H44A H 0.9154 0.6136 0.8247 0.120 Uiso 1 1 calc R
C45 C 0.9176(11) 0.5728(9) 0.7263(10) 0.100(5) Uani 1 1 d .
H45A H 0.8691 0.5400 0.7323 0.120 Uiso 1 1 calc R
C46 C 0.2261(9) 0.7688(9) 0.2883(7) 0.065(3) Uani 1 1 d .
C47 C 0.2649(8) 0.7046(8) 0.4330(7) 0.067(3) Uani 1 1 d .
C48 C 0.2579(14) 0.5853(10) 0.3207(14) 0.107(6) Uani 1 1 d .
H48A H 0.1959 0.5953 0.2943 0.128 Uiso 1 1 calc R
C49 C 0.3405(19) 0.5997(10) 0.2872(10) 0.107(6) Uani 1 1 d .
H49A H 0.3475 0.6210 0.2326 0.128 Uiso 1 1 calc R
C50 C 0.4141(13) 0.5732(10) 0.3448(14) 0.111(6) Uani 1 1 d .
H50A H 0.4814 0.5722 0.3381 0.133 Uiso 1 1 calc R
C51 C 0.3728(16) 0.5477(8) 0.4129(10) 0.095(5) Uani 1 1 d .
H51A H 0.4066 0.5248 0.4634 0.114 Uiso 1 1 calc R
C52 C 0.2786(17) 0.5551(10) 0.3980(13) 0.111(5) Uani 1 1 d .
H52A H 0.2336 0.5390 0.4361 0.133 Uiso 1 1 calc R

loop_
_atom_site_aniso_label
_atom_site_aniso_U_11
_atom_site_aniso_U_22
_atom_site_aniso_U_33
_atom_site_aniso_U_23
_atom_site_aniso_U_13
_atom_site_aniso_U_12
I1 0.1436(10) 0.0905(8) 0.0634(6) -0.0073(5) -0.0215(6) -0.0061(7)
I2 0.1283(9) 0.1457(10) 0.1267(9) -0.1015(8) 0.0441(7) -0.0692(8)
I3 0.1271(9) 0.1317(9) 0.0606(6) -0.0102(6) 0.0001(6) -0.0721(7)
I4 0.1482(10) 0.0911(8) 0.0890(7) -0.0473(6) 0.0131(7) -0.0120(7)
Fe1 0.0769(12) 0.0476(11) 0.0533(10) -0.0166(8) 0.0076(9) -0.0199(9)
Fe2 0.0664(11) 0.0603(12) 0.0481(10) -0.0201(8) 0.0119(8) -0.0089(9)
Fe4 0.0687(11) 0.0539(11) 0.0567(10) -0.0215(9) -0.0033(9) -0.0110(9)
Fe3 0.0714(12) 0.0860(14) 0.0497(10) -0.0242(9) -0.0118(9) -0.0131(10)
Hg1 0.0678(3) 0.0724(4) 0.0589(3) -0.0255(3) -0.0012(2) -0.0166(3)
Hg2 0.0700(4) 0.0798(4) 0.0622(3) -0.0274(3) 0.0101(3) -0.0251(3)
Se1 0.0539(8) 0.1253(13) 0.0849(10) -0.0745(9) -0.0025(7) -0.0008(8)
Se2 0.1134(11) 0.0803(10) 0.0672(8) -0.0400(7) 0.0409(8) -0.0518(8)
Se3 0.0901(10) 0.0779(10) 0.0543(8) -0.0182(7) -0.0115(7) -0.0347(8)
Se4 0.0564(8) 0.1624(15) 0.0459(7) -0.0290(8) 0.0000(6) -0.0216(9)
P1 0.0509(18) 0.050(2) 0.0516(18) -0.0236(16) -0.0007(15) -0.0072(15)
P2 0.057(2) 0.059(2) 0.0561(19) -0.0265(16) 0.0111(16) -0.0184(16)
P3 0.057(2) 0.079(3) 0.0461(18) -0.0229(17) 0.0046(16) -0.0249(18)
P4 0.0525(19) 0.072(2) 0.0476(18) -0.0231(16) -0.0024(15) -0.0128(17)
O1 0.068(5) 0.113(7) 0.072(6) -0.063(5) -0.001(4) -0.011(5)
O2 0.061(5) 0.054(6) 0.091(6) -0.008(5) 0.014(5) -0.013(4)
O3 0.074(6) 0.157(9) 0.099(7) -0.079(7) 0.018(5) -0.042(6)
O4 0.136(8) 0.052(6) 0.095(6) -0.030(5) 0.068(6) -0.026(5)
O5 0.094(7) 0.176(10) 0.066(6) -0.069(6) 0.022(5) -0.061(6)
O6 0.122(7) 0.056(6) 0.081(6) -0.013(5) -0.039(6) -0.018(5)
O7 0.083(6) 0.057(6) 0.101(6) -0.039(5) -0.026(5) -0.010(5)
O8 0.065(5) 0.144(8) 0.036(5) -0.030(5) -0.003(4) -0.026(5)
O9 0.118(8) 0.138(9) 0.068(6) -0.038(6) -0.012(6) -0.036(7)
O10 0.084(7) 0.106(9) 0.132(9) -0.059(7) 0.040(6) -0.006(6)
O11 0.161(11) 0.081(9) 0.183(12) -0.026(8) 0.065(9) -0.046(8)
O12 0.113(10) 0.230(15) 0.110(9) -0.083(9) -0.038(8) 0.025(10)
O13 0.100(9) 0.273(16) 0.087(8) -0.063(9) 0.005(7) 0.024(10)
O14 0.222(15) 0.153(13) 0.191(14) -0.060(11) -0.062(11) -0.085(12)
O15 0.086(7) 0.081(7) 0.083(7) -0.005(5) -0.030(5) -0.003(5)
O16 0.111(8) 0.135(9) 0.081(7) -0.051(7) 0.034(6) -0.026(6)
C1 0.074(9) 0.135(14) 0.057(8) -0.055(9) 0.000(7) -0.013(9)
C2 0.148(16) 0.190(19) 0.096(12) -0.079(13) -0.023(12) -0.017(13)
C3 0.184(18) 0.113(14) 0.163(16) -0.106(13) 0.078(13) -0.079(13)
C4 0.113(13) 0.083(12) 0.096(12) 0.001(10) 0.001(10) -0.032(10)
C5 0.33(3) 0.33(4) 0.104(17) 0.079(19) -0.08(2) -0.21(3)
C6 0.50(5) 0.14(2) 0.22(2) -0.049(18) 0.10(3) -0.23(3)
C9 0.35(4) 0.30(4) 0.28(3) -0.23(3) 0.25(3) -0.21(3)
C13 0.064(10) 0.23(2) 0.080(11) -0.075(13) 0.017(8) -0.057(12)
C14 0.17(2) 0.23(3) 0.18(2) -0.13(2) 0.034(16) -0.026(19)
C15 0.124(15) 0.26(2) 0.127(15) -0.034(15) 0.077(12) -0.104(16)
C16 0.122(14) 0.094(13) 0.077(11) -0.014(9) -0.025(10) -0.010(11)
C17 0.25(3) 0.125(17) 0.098(14) 0.003(12) 0.056(15) -0.018(17)
C18 0.131(17) 0.107(15) 0.26(3) -0.090(16) -0.029(17) -0.029(12)
C22 0.094(12) 0.163(17) 0.067(11) -0.043(11) 0.006(9) -0.048(11)
C23 0.173(18) 0.21(2) 0.091(12) -0.084(14) 0.036(12) -0.041(16)
C24 0.20(2) 0.22(2) 0.083(13) -0.022(14) -0.024(13) -0.101(19)
C25 0.084(10) 0.078(10) 0.066(9) -0.034(8) 0.013(8) -0.034(7)
C26 0.075(10) 0.086(11) 0.056(8) -0.025(8) 0.005(7) -0.025(8)
C27 0.24(3) 0.090(15) 0.060(11) -0.009(10) -0.002(15) -0.070(17)
C28 0.22(3) 0.077(12) 0.104(15) -0.021(11) 0.082(16) -0.079(14)
C29 0.164(19) 0.055(10) 0.110(14) -0.020(9) 0.030(13) -0.057(11)
C30 0.128(16) 0.029(9) 0.131(16) 0.001(9) 0.024(13) -0.008(9)
C31 0.17(2) 0.053(11) 0.099(14) -0.002(10) -0.049(15) -0.008(11)
C32 0.111(13) 0.074(12) 0.084(10) -0.029(9) 0.042(9) -0.011(10)
C33 0.075(11) 0.117(13) 0.096(12) -0.049(10) -0.003(9) 0.005(10)
C34 0.121(13) 0.077(11) 0.102(12) -0.053(10) 0.031(11) -0.025(9)
C35 0.135(15) 0.093(12) 0.058(10) -0.039(8) 0.026(10) -0.029(10)
C36 0.111(13) 0.073(11) 0.074(11) -0.025(8) 0.048(10) -0.005(9)
C37 0.079(11) 0.123(14) 0.099(13) -0.045(11) 0.012(10) -0.004(10)
C38 0.129(14) 0.044(9) 0.063(9) -0.008(7) 0.013(10) 0.014(8)
C39 0.094(13) 0.175(17) 0.052(9) -0.041(10) -0.006(9) -0.014(12)
C40 0.179(18) 0.096(14) 0.132(15) -0.020(12) -0.081(13) -0.064(13)
C41 0.149(16) 0.095(13) 0.047(9) -0.016(8) -0.024(10) -0.009(11)
C42 0.085(11) 0.139(15) 0.082(12) -0.044(10) -0.014(9) -0.023(10)
C43 0.122(14) 0.151(16) 0.076(11) -0.045(11) -0.040(10) -0.054(12)
C44 0.132(15) 0.080(11) 0.073(10) -0.026(9) -0.019(10) 0.000(10)
C45 0.115(13) 0.086(12) 0.100(13) -0.027(10) -0.031(11) -0.033(10)
C46 0.082(10) 0.074(10) 0.053(8) -0.026(7) 0.005(7) -0.038(8)
C47 0.053(8) 0.067(9) 0.065(8) -0.015(7) 0.001(7) 0.003(6)
C48 0.132(17) 0.070(11) 0.139(17) -0.047(12) -0.036(15) -0.044(10)
C49 0.178(19) 0.080(12) 0.091(13) -0.061(10) 0.014(15) -0.038(14)
C50 0.101(14) 0.084(12) 0.147(17) -0.060(12) 0.032(15) 0.003(10)
C51 0.117(15) 0.051(10) 0.096(13) -0.014(8) -0.024(12) 0.003(9)
C52 0.15(2) 0.071(12) 0.133(19) -0.045(11) 0.009(14) -0.044(11)

loop_
_atom_type_symbol
_atom_type_description
_atom_type_scat_dispersion_real
_atom_type_scat_dispersion_imag
_atom_type_scat_source
C C 0.0033 0.0016 'International Tables Vol C Tables 4.2.6.8 and 6.1.1.4'
H H 0.0000 0.0000 'International Tables Vol C Tables 4.2.6.8 and 6.1.1.4'
O O 0.0106 0.0060 'International Tables Vol C Tables 4.2.6.8 and 6.1.1.4'
P P 0.1023 0.0942 'International Tables Vol C Tables 4.2.6.8 and 6.1.1.4'
Se Se -0.0929 2.2259 'International Tables Vol C Tables 4.2.6.8 and 6.1.1.4'
Hg Hg -2.3894 9.2266 'International Tables Vol C Tables 4.2.6.8 and 6.1.1.4'
Fe Fe 0.3463 0.8444 'International Tables Vol C Tables 4.2.6.8 and 6.1.1.4'
I I -0.4742 1.8119 'International Tables Vol C Tables 4.2.6.8 and 6.1.1.4'

loop_
_geom_angle_atom_site_label_1
_geom_angle_atom_site_label_2
_geom_angle_atom_site_label_3
_geom_angle
C25 Fe1 C26 93.8(6)
C25 Fe1 C30 97.7(7)
C26 Fe1 C30 161.2(6)
C25 Fe1 C27 158.9(7)
C26 Fe1 C27 99.6(8)
C30 Fe1 C27 65.5(7)
C25 Fe1 C31 133.2(8)
C26 Fe1 C31 132.7(8)
C30 Fe1 C31 39.7(6)
C27 Fe1 C31 38.0(7)
C25 Fe1 C29 92.9(6)
C26 Fe1 C29 125.5(8)
C30 Fe1 C29 39.3(5)
C27 Fe1 C29 66.1(7)
C31 Fe1 C29 66.0(7)
C25 Fe1 C28 124.4(9)
C26 Fe1 C28 96.3(7)
C30 Fe1 C28 64.9(7)
C27 Fe1 C28 38.2(7)
C31 Fe1 C28 63.8(8)
C29 Fe1 C28 39.5(6)
C25 Fe1 P1 86.9(4)
C26 Fe1 P1 89.7(4)
C30 Fe1 P1 105.7(6)
C27 Fe1 P1 109.2(8)
C31 Fe1 P1 88.8(6)
C29 Fe1 P1 144.6(6)
C28 Fe1 P1 147.4(8)
C33 Fe2 C32 98.2(7)
C33 Fe2 C37 157.2(6)
C32 Fe2 C37 95.0(7)
C33 Fe2 C34 95.7(7)
C32 Fe2 C34 156.5(6)
C37 Fe2 C34 66.3(6)
C33 Fe2 C35 91.4(7)
C32 Fe2 C35 122.2(7)
C37 Fe2 C35 65.8(6)
C34 Fe2 C35 38.4(5)
C33 Fe2 C38 131.0(8)
C32 Fe2 C38 130.8(8)
C37 Fe2 C38 39.7(5)
C34 Fe2 C38 39.3(5)
C35 Fe2 C38 65.1(5)
C33 Fe2 C36 121.3(7)
C32 Fe2 C36 91.5(6)
C37 Fe2 C36 39.5(5)
C34 Fe2 C36 65.1(6)
C35 Fe2 C36 38.7(5)
C38 Fe2 C36 65.6(5)
C33 Fe2 P2 90.5(5)
C32 Fe2 P2 90.3(4)
C37 Fe2 P2 108.0(5)
C34 Fe2 P2 108.5(4)
C35 Fe2 P2 146.8(5)
C38 Fe2 P2 89.1(4)
C36 Fe2 P2 147.5(5)
C47 Fe4 C46 93.5(5)
C47 Fe4 C51 97.6(6)
C46 Fe4 C51 159.1(6)
C47 Fe4 C52 93.0(7)
C46 Fe4 C52 123.3(8)
C51 Fe4 C52 38.6(5)
C47 Fe4 C49 157.9(7)
C46 Fe4 C49 98.8(7)
C51 Fe4 C49 65.5(6)
C52 Fe4 C49 64.9(7)
C47 Fe4 C50 132.6(8)
C46 Fe4 C50 133.9(8)
C51 Fe4 C50 39.0(5)
C52 Fe4 C50 64.9(7)
C49 Fe4 C50 39.3(6)
C47 Fe4 C48 122.6(8)
C46 Fe4 C48 94.3(6)
C51 Fe4 C48 64.7(6)
C52 Fe4 C48 38.5(5)
C49 Fe4 C48 38.5(6)
C50 Fe4 C48 64.9(7)
C47 Fe4 P4 87.2(4)
C46 Fe4 P4 91.7(4)
C51 Fe4 P4 106.4(6)
C52 Fe4 P4 144.8(7)
C49 Fe4 P4 110.6(7)
C50 Fe4 P4 89.4(5)
C48 Fe4 P4 149.0(7)
C39 Fe3 C40 95.2(9)
C39 Fe3 C41 132.4(9)
C40 Fe3 C41 132.4(10)
C39 Fe3 C42 161.1(6)
C40 Fe3 C42 94.8(8)
C41 Fe3 C42 40.7(6)
C39 Fe3 C45 97.8(8)
C40 Fe3 C45 158.0(6)
C41 Fe3 C45 38.6(5)
C42 Fe3 C45 68.2(6)
C39 Fe3 C44 94.6(7)
C40 Fe3 C44 120.0(7)
C41 Fe3 C44 65.6(5)
C42 Fe3 C44 66.5(6)
C45 Fe3 C44 41.4(5)
C39 Fe3 C43 124.6(7)
C40 Fe3 C43 90.1(7)
C41 Fe3 C43 66.0(6)
C42 Fe3 C43 39.4(5)
C45 Fe3 C43 67.9(6)
C44 Fe3 C43 39.1(5)
C39 Fe3 P3 89.2(4)
C40 Fe3 P3 89.8(5)
C41 Fe3 P3 89.6(4)
C42 Fe3 P3 106.8(5)
C45 Fe3 P3 108.0(5)
C44 Fe3 P3 149.3(5)
C43 Fe3 P3 146.0(5)
Se1 Hg1 I2 125.75(4)
Se1 Hg1 Se2 86.71(4)
I2 Hg1 Se2 120.69(4)
Se1 Hg1 I1 106.43(5)
I2 Hg1 I1 108.87(4)
Se2 Hg1 I1 105.38(4)
Se4 Hg2 I3 123.77(5)
Se4 Hg2 Se3 88.45(4)
I3 Hg2 Se3 120.78(4)
Se4 Hg2 I4 108.00(5)
I3 Hg2 I4 109.37(4)
Se3 Hg2 I4 103.55(4)
P1 Se1 Hg1 104.90(9)
P2 Se2 Hg1 119.40(9)
P3 Se3 Hg2 118.69(9)
P4 Se4 Hg2 106.06(9)
O1 P1 O2 107.3(5)
O1 P1 Se1 103.2(3)
O2 P1 Se1 108.8(3)
O1 P1 Fe1 117.1(4)
O2 P1 Fe1 106.2(3)
Se1 P1 Fe1 113.82(14)
O4 P2 O3 106.0(5)
O4 P2 Se2 111.1(3)
O3 P2 Se2 111.0(4)
O4 P2 Fe2 108.0(3)
O3 P2 Fe2 105.5(3)
Se2 P2 Fe2 114.66(14)
O5 P3 O6 105.3(5)
O5 P3 Se3 112.8(4)
O6 P3 Se3 111.7(3)
O5 P3 Fe3 106.2(3)
O6 P3 Fe3 105.8(3)
Se3 P3 Fe3 114.41(15)
O7 P4 O8 107.8(5)
O7 P4 Se4 110.1(3)
O8 P4 Se4 103.2(3)
O7 P4 Fe4 105.5(3)
O8 P4 Fe4 116.3(3)
Se4 P4 Fe4 113.83(15)
C1 O1 P1 126.1(7)
C4 O2 P1 126.9(8)
P2 O3 C9 133.4(11)
P2 O4 C10 130.4(10)
C13 O5 P3 127.5(8)
C16 O6 P3 126.7(9)
C20 O7 P4 123.8(9)
C22 O8 P4 126.4(8)
C3 C1 O1 111.5(12)
C3 C1 C2 111.6(12)
O1 C1 C2 104.0(10)
C3 C1 H1A 109.9
O1 C1 H1A 109.9
C2 C1 H1A 109.9
C1 C2 H2A 109.5
C1 C2 H2B 109.5
H2A C2 H2B 109.5
C1 C2 H2C 109.5
H2A C2 H2C 109.5
H2B C2 H2C 109.5
C1 C3 H3A 109.5
C1 C3 H3B 109.5
H3A C3 H3B 109.5
C1 C3 H3C 109.5
H3A C3 H3C 109.5
H3B C3 H3C 109.5
C5 C4 O2 110.7(14)
C5 C4 C6 112.1(17)
O2 C4 C6 108.2(14)
C5 C4 H4A 108.6
O2 C4 H4A 108.6
C6 C4 H4A 108.6
C4 C5 H5A 109.5
C4 C5 H5B 109.5
H5A C5 H5B 109.5
C4 C5 H5C 109.5
H5A C5 H5C 109.5
H5B C5 H5C 109.5
C4 C6 H6A 109.5
C4 C6 H6B 109.5
H6A C6 H6B 109.5
C4 C6 H6C 109.5
H6A C6 H6C 109.5
H6B C6 H6C 109.5
C9 C7 H7A 109.5
C9 C7 H7B 109.5
H7A C7 H7B 109.5
C9 C7 H7C 109.5
H7A C7 H7C 109.5
H7B C7 H7C 109.5
C9 C8 H8A 109.5
C9 C8 H8B 109.5
H8A C8 H8B 109.5
C9 C8 H8C 109.5
H8A C8 H8C 109.5
H8B C8 H8C 109.5
C8 C9 C7 145(3)
C8 C9 O3 99.6(18)
C7 C9 O3 98(2)
C8 C9 H9A 102.6
C7 C9 H9A 102.6
O3 C9 H9A 102.6
C11 C10 C12 124(2)
C11 C10 O4 99.7(16)
C12 C10 O4 107.4(17)
C11 C10 H10A 108.2
C12 C10 H10A 108.2
O4 C10 H10A 108.2
C10 C11 H11A 109.5
C10 C11 H11B 109.5
H11A C11 H11B 109.5
C10 C11 H11C 109.5
H11A C11 H11C 109.5
H11B C11 H11C 109.5
C10 C12 H12A 109.5
C10 C12 H12B 109.5
H12A C12 H12B 109.5
C10 C12 H12C 109.5
H12A C12 H12C 109.5
H12B C12 H12C 109.5
O5 C13 C14 109.1(15)
O5 C13 C15 107.0(14)
C14 C13 C15 113.4(14)
O5 C13 H13A 109.1
C14 C13 H13A 109.1
C15 C13 H13A 109.1
C13 C14 H14A 109.5
C13 C14 H14B 109.5
H14A C14 H14B 109.5
C13 C14 H14C 109.5
H14A C14 H14C 109.5
H14B C14 H14C 109.5
C13 C15 H15A 109.5
C13 C15 H15B 109.5
H15A C15 H15B 109.5
C13 C15 H15C 109.5
H15A C15 H15C 109.5
H15B C15 H15C 109.5
O6 C16 C18 107.8(14)
O6 C16 C17 102.8(14)
C18 C16 C17 112.7(15)
O6 C16 H16A 111.0
C18 C16 H16A 111.0
C17 C16 H16A 111.0
C16 C17 H17A 109.5
C16 C17 H17B 109.5
H17A C17 H17B 109.5
C16 C17 H17C 109.5
H17A C17 H17C 109.5
H17B C17 H17C 109.5
C16 C18 H18A 109.5
C16 C18 H18B 109.5
H18A C18 H18B 109.5
C16 C18 H18C 109.5
H18A C18 H18C 109.5
H18B C18 H18C 109.5
C20 C19 H19A 109.5
C20 C19 H19B 109.5
H19A C19 H19B 109.5
C20 C19 H19C 109.5
H19A C19 H19C 109.5
H19B C19 H19C 109.5
C19 C20 C21 101.4(14)
C19 C20 O7 104(2)
C21 C20 O7 106.0(16)
C19 C20 H20A 114.6
C21 C20 H20A 114.6
O7 C20 H20A 114.6
C20 C21 H21A 109.5
C20 C21 H21B 109.5
H21A C21 H21B 109.5
C20 C21 H21C 109.5
H21A C21 H21C 109.5
H21B C21 H21C 109.5
O8 C22 C24 109.6(13)
O8 C22 C23 106.1(12)
C24 C22 C23 114.3(15)
O8 C22 H22A 108.9
C24 C22 H22A 108.9
C23 C22 H22A 108.9
C22 C23 H23A 109.5
C22 C23 H23B 109.5
H23A C23 H23B 109.5
C22 C23 H23C 109.5
H23A C23 H23C 109.5
H23B C23 H23C 109.5
C22 C24 H24A 109.5
C22 C24 H24B 109.5
H24A C24 H24B 109.5
C22 C24 H24C 109.5
H24A C24 H24C 109.5
H24B C24 H24C 109.5
O9 C25 Fe1 177.7(12)
O10 C26 Fe1 176.5(13)
C31 C27 C28 109(2)
C31 C27 Fe1 71.6(10)
C28 C27 Fe1 72.0(10)
C31 C27 H27A 125.6
C28 C27 H27A 125.6
Fe1 C27 H27A 125.6
C27 C28 C29 110(2)
C27 C28 Fe1 69.8(10)
C29 C28 Fe1 70.0(8)
C27 C28 H28A 125.2
C29 C28 H28A 125.2
Fe1 C28 H28A 125.2
C30 C29 C28 104.9(17)
C30 C29 Fe1 68.7(8)
C28 C29 Fe1 70.5(8)
C30 C29 H29A 127.5
C28 C29 H29A 127.5
Fe1 C29 H29A 127.5
C29 C30 C31 109.0(18)
C29 C30 Fe1 72.1(8)
C31 C30 Fe1 71.7(9)
C29 C30 H30A 125.5
C31 C30 H30A 125.5
Fe1 C30 H30A 125.5
C27 C31 C30 108(2)
C27 C31 Fe1 70.3(11)
C30 C31 Fe1 68.6(8)
C27 C31 H31A 126.1
C30 C31 H31A 126.1
Fe1 C31 H31A 126.1
O11 C32 Fe2 178.3(14)
O12 C33 Fe2 176.8(17)
C35 C34 C38 108.2(15)
C35 C34 Fe2 70.8(8)
C38 C34 Fe2 70.7(8)
C35 C34 H34A 125.9
C38 C34 H34A 125.9
Fe2 C34 H34A 125.9
C34 C35 C36 109.6(15)
C34 C35 Fe2 70.8(8)
C36 C35 Fe2 71.4(8)
C34 C35 H35A 125.2
C36 C35 H35A 125.2
Fe2 C35 H35A 125.2
C35 C36 C37 107.4(13)
C35 C36 Fe2 69.9(8)
C37 C36 Fe2 68.8(7)
C35 C36 H36A 126.3
C37 C36 H36A 126.3
Fe2 C36 H36A 126.3
C36 C37 C38 107.4(14)
C36 C37 Fe2 71.7(8)
C38 C37 Fe2 71.2(8)
C36 C37 H37A 126.2
C38 C37 H37A 126.2
Fe2 C37 H37A 126.2
C34 C38 C37 107.3(13)
C34 C38 Fe2 70.0(8)
C37 C38 Fe2 69.1(8)
C34 C38 H38A 126.4
C37 C38 H38A 126.4
Fe2 C38 H38A 126.4
O13 C39 Fe3 177.8(16)
O14 C40 Fe3 178(2)
C45 C41 C42 112.4(14)
C45 C41 Fe3 71.8(10)
C42 C41 Fe3 70.3(9)
C45 C41 H41A 123.8
C42 C41 H41A 123.8
Fe3 C41 H41A 123.8
C43 C42 C41 105.9(15)
C43 C42 Fe3 71.9(9)
C41 C42 Fe3 69.0(9)
C43 C42 H42A 127.0
C41 C42 H42A 127.0
Fe3 C42 H42A 127.0
C44 C43 C42 108.4(14)
C44 C43 Fe3 69.7(8)
C42 C43 Fe3 68.7(8)
C44 C43 H43A 125.8
C42 C43 H43A 125.8
Fe3 C43 H43A 125.8
C43 C44 C45 108.9(15)
C43 C44 Fe3 71.2(9)
C45 C44 Fe3 68.9(8)
C43 C44 H44A 125.6
C45 C44 H44A 125.6
Fe3 C44 H44A 125.6
C41 C45 C44 104.5(15)
C41 C45 Fe3 69.7(9)
C44 C45 Fe3 69.7(8)
C41 C45 H45A 127.7
C44 C45 H45A 127.7
Fe3 C45 H45A 127.7
O15 C46 Fe4 177.9(12)
O16 C47 Fe4 177.4(12)
C52 C48 C49 107.3(16)
C52 C48 Fe4 68.9(8)
C49 C48 Fe4 69.4(8)
C52 C48 H48A 126.3
C49 C48 H48A 126.3
Fe4 C48 H48A 126.3
C48 C49 C50 108.3(16)
C48 C49 Fe4 72.1(9)
C50 C49 Fe4 71.0(8)
C48 C49 H49A 125.8
C50 C49 H49A 125.8
Fe4 C49 H49A 125.8
C51 C50 C49 106.5(16)
C51 C50 Fe4 68.9(8)
C49 C50 Fe4 69.7(8)
C51 C50 H50A 126.8
C49 C50 H50A 126.8
Fe4 C50 H50A 126.8
C52 C51 C50 108.7(16)
C52 C51 Fe4 71.1(8)
C50 C51 Fe4 72.1(8)
C52 C51 H51A 125.6
C50 C51 H51A 125.6
Fe4 C51 H51A 125.6
C51 C52 C48 109.1(17)
C51 C52 Fe4 70.2(9)
C48 C52 Fe4 72.7(9)
C51 C52 H52A 125.4
C48 C52 H52A 125.4
Fe4 C52 H52A 125.4

loop_
_geom_bond_atom_site_label_1
_geom_bond_atom_site_label_2
_geom_bond_distance
I1 Hg1 2.7776(10)
I2 Hg1 2.7094(11)
I3 Hg2 2.7044(10)
I4 Hg2 2.7785(11)
Fe1 C25 1.716(13)
Fe1 C26 1.785(15)
Fe1 C30 2.051(13)
Fe1 C27 2.075(16)
Fe1 C31 2.092(15)
Fe1 C29 2.095(13)
Fe1 C28 2.102(14)
Fe1 P1 2.196(3)
Fe2 C33 1.726(15)
Fe2 C32 1.760(16)
Fe2 C37 2.068(14)
Fe2 C34 2.086(13)
Fe2 C35 2.086(13)
Fe2 C38 2.096(12)
Fe2 C36 2.105(13)
Fe2 P2 2.198(3)
Fe4 C47 1.756(13)
Fe4 C46 1.782(14)
Fe4 C51 2.057(13)
Fe4 C52 2.068(15)
Fe4 C49 2.082(13)
Fe4 C50 2.098(13)
Fe4 C48 2.117(13)
Fe4 P4 2.199(3)
Fe3 C39 1.713(17)
Fe3 C40 1.752(17)
Fe3 C41 2.041(15)
Fe3 C42 2.057(15)
Fe3 C45 2.068(14)
Fe3 C44 2.079(13)
Fe3 C43 2.098(14)
Fe3 P3 2.199(3)
Hg1 Se1 2.6449(13)
Hg1 Se2 2.7681(13)
Hg2 Se4 2.6394(14)
Hg2 Se3 2.7675(12)
Se1 P1 2.176(3)
Se2 P2 2.161(3)
Se3 P3 2.168(3)
Se4 P4 2.172(3)
P1 O1 1.563(8)
P1 O2 1.581(8)
P2 O4 1.559(8)
P2 O3 1.569(8)
P3 O5 1.575(9)
P3 O6 1.607(8)
P4 O7 1.542(8)
P4 O8 1.585(8)
O1 C1 1.471(12)
O2 C4 1.446(15)
O3 C9 1.60(2)
O4 C10 1.578(14)
O5 C13 1.443(15)
O6 C16 1.415(14)
O7 C20 1.51(2)
O8 C22 1.418(14)
O9 C25 1.148(12)
O10 C26 1.124(13)
O11 C32 1.137(15)
O12 C33 1.132(14)
O13 C39 1.169(16)
O14 C40 1.149(16)
O15 C46 1.139(12)
O16 C47 1.151(13)
C1 C3 1.461(17)
C1 C2 1.544(16)
C1 H1A 0.9800
C2 H2A 0.9600
C2 H2B 0.9600
C2 H2C 0.9600
C3 H3A 0.9600
C3 H3B 0.9600
C3 H3C 0.9600
C4 C5 1.39(2)
C4 C6 1.49(2)
C4 H4A 0.9800
C5 H5A 0.9600
C5 H5B 0.9600
C5 H5C 0.9600
C6 H6A 0.9600
C6 H6B 0.9600
C6 H6C 0.9600
C7 C9 1.46(3)
C7 H7A 0.9600
C7 H7B 0.9600
C7 H7C 0.9600
C8 C9 1.43(3)
C8 H8A 0.9600
C8 H8B 0.9600
C8 H8C 0.9600
C9 H9A 0.9800
C10 C11 1.40(3)
C10 C12 1.42(2)
C10 H10A 0.9800
C11 H11A 0.9600
C11 H11B 0.9600
C11 H11C 0.9600
C12 H12A 0.9600
C12 H12B 0.9600
C12 H12C 0.9600
C13 C14 1.48(2)
C13 C15 1.56(2)
C13 H13A 0.9800
C14 H14A 0.9600
C14 H14B 0.9600
C14 H14C 0.9600
C15 H15A 0.9600
C15 H15B 0.9600
C15 H15C 0.9600
C16 C18 1.46(2)
C16 C17 1.51(2)
C16 H16A 0.9800
C17 H17A 0.9600
C17 H17B 0.9600
C17 H17C 0.9600
C18 H18A 0.9600
C18 H18B 0.9600
C18 H18C 0.9600
C19 C20 1.505(18)
C19 H19A 0.9600
C19 H19B 0.9600
C19 H19C 0.9600
C20 C21 1.507(16)
C20 H20A 0.9800
C21 H21A 0.9600
C21 H21B 0.9600
C21 H21C 0.9600
C22 C24 1.52(2)
C22 C23 1.539(19)
C22 H22A 0.9800
C23 H23A 0.9600
C23 H23B 0.9600
C23 H23C 0.9600
C24 H24A 0.9600
C24 H24B 0.9600
C24 H24C 0.9600
C27 C31 1.36(2)
C27 C28 1.37(2)
C27 H27A 0.9800
C28 C29 1.42(2)
C28 H28A 0.9800
C29 C30 1.394(19)
C29 H29A 0.9800
C30 C31 1.41(2)
C30 H30A 0.9800
C31 H31A 0.9800
C34 C35 1.371(17)
C34 C38 1.407(18)
C34 H34A 0.9800
C35 C36 1.388(19)
C35 H35A 0.9800
C36 C37 1.411(18)
C36 H36A 0.9800
C37 C38 1.413(18)
C37 H37A 0.9800
C38 H38A 0.9800
C41 C45 1.357(19)
C41 C42 1.426(19)
C41 H41A 0.9800
C42 C43 1.401(18)
C42 H42A 0.9800
C43 C44 1.397(19)
C43 H43A 0.9800
C44 C45 1.465(18)
C44 H44A 0.9800
C45 H45A 0.9800
C48 C52 1.379(19)
C48 C49 1.38(2)
C48 H48A 0.9800
C49 C50 1.41(2)
C49 H49A 0.9800
C50 C51 1.388(19)
C50 H50A 0.9800
C51 C52 1.365(19)
C51 H51A 0.9800
C52 H52A 0.9800
